data_9013917
loop_
_publ_author_name
'Lazic, B.'
'Kahlenberg, V.'
'Konzett, J.'

_publ_section_title
;
 Structural studies on a stuffed framework high pressure polymorph of CaAl2O4
;
_journal_name_full 'Zeitschrift fur Kristallographie'
_journal_page_first 690
_journal_page_last 695
_journal_volume 222
_journal_year 2007
_chemical_compound_source Synthetic
_chemical_formula_structural CaAl2O4
_chemical_formula_sum 'Al2 Ca O4'
_chemical_name_mineral Dmitryivanovite
_space_group_IT_number 14
_symmetry_space_group_name_Hall '-P 2ybc'
_symmetry_space_group_name_H-M 'P 1 21/c 1'
_cell_angle_alpha 90
_cell_angle_beta 94.801
_cell_angle_gamma 90
_cell_length_a 7.97187
_cell_length_b 8.62844
_cell_length_c 10.26276
_cell_formula_units_Z 8
_cell_volume 703.445
_database_code_amcsd 0011130
_exptl_crystal_density_diffrn 2.985
_cod_original_formula_sum 'Ca Al2 O4'
_cod_database_code 9013917

loop_
_space_group_symop_operation_xyz
x,y,z
x,1/2-y,1/2+z
-x,1/2+y,1/2-z
-x,-y,-z

loop_
_atom_site_label
_atom_site_fract_x
_atom_site_fract_y
_atom_site_fract_z
_atom_site_U_iso_or_equiv
Ca1 0.53370 0.24310 0.35350 0.00215
Ca2 -0.00510 0.21540 0.37310 0.00215
Al1 0.29370 0.39470 0.11840 0.00253
Al2 0.69510 0.40480 0.10910 0.00253
Al3 0.82210 0.55660 0.36120 0.00253
Al4 0.22360 0.56050 0.36660 0.00253
O1 0.34920 0.43410 0.28260 0.01051
O2 0.73260 0.42580 0.46540 0.01051
O3 0.15290 0.24430 0.07320 0.01051
O4 0.48860 0.34090 0.06770 0.01051
O5 0.21840 0.56270 0.03830 0.01051
O6 0.71530 0.57450 0.20500 0.01051
O7 0.76750 0.24410 0.20510 0.01051
O8 0.02220 0.48510 0.33050 0.01051

loop_
_cod_related_entry_id
_cod_related_entry_database
_cod_related_entry_code
1 AMCSD 0011130
